data_1566422
loop_
_publ_author_name
'Bunyamin, Amanda'
'Hua, Carol'
'Polyzos, Anastasios'
'Priebbenow, Daniel'

_publ_section_title
;
 Intramolecular Photochemical [2+1]-Cycloadditions of Nucleophilic Siloxy
 Carbenes&#x00A0;
;
_journal_name_full 'Chemical Science'
_journal_paper_doi 10.1039/D2SC00203E
_journal_year 2022
_chemical_formula_moiety 'C23 H29 N O6 S Si'
_chemical_formula_sum 'C23 H29 N O6 S Si'
_chemical_formula_weight 475.62
_space_group_crystal_system monoclinic
_space_group_IT_number 15
_space_group_name_Hall '-C 2yc'
_space_group_name_H-M_alt 'C 1 2/c 1'
_atom_sites_solution_hydrogens geom
_atom_sites_solution_primary dual
_audit_creation_date 2021-08-18
_audit_creation_method
;
Olex2 1.3
(compiled 2020.11.12 svn.r5f609507 for OlexSys, GUI svn.r6272)
;
_audit_update_record
;
2021-11-14 deposited with the CCDC.	2022-02-25 downloaded from the CCDC.
;
_cell_angle_alpha 90
_cell_angle_beta 99.58(3)
_cell_angle_gamma 90
_cell_formula_units_Z 8
_cell_length_a 45.775(9)
_cell_length_b 5.7030(11)
_cell_length_c 18.310(4)
_cell_measurement_reflns_used 156
_cell_measurement_temperature 100(2)
_cell_measurement_theta_max 15.87
_cell_measurement_theta_min 2.23
_cell_volume 4713.3(17)
_computing_cell_refinement 'XDS (Kabsch, 2010)'
_computing_data_collection 'AS QEGUI'
_computing_data_reduction 'XDS (Kabsch, 2010)'
_computing_molecular_graphics 'Olex2 1.3 (Dolomanov et al., 2009)'
_computing_publication_material 'Olex2 1.3 (Dolomanov et al., 2009)'
_computing_structure_refinement 'XL  (Sheldrick, 2008)'
_computing_structure_solution 'SHELXT 2014/5 (Sheldrick, 2014)'
_diffrn_ambient_temperature 100(2)
_diffrn_detector_area_resol_mean 13.3
_diffrn_measured_fraction_theta_full 0.964
_diffrn_measured_fraction_theta_max 0.781
_diffrn_measurement_device_type 'MX1 Beamline Australian Synchrotron'
_diffrn_measurement_method '\w scans'
_diffrn_radiation_monochromator 'Silicon Double Crystal'
_diffrn_radiation_type Synchrotron
_diffrn_radiation_wavelength 0.71073
_diffrn_reflns_av_R_equivalents 0.0749
_diffrn_reflns_av_unetI/netI 0.0456
_diffrn_reflns_Laue_measured_fraction_full 0.964
_diffrn_reflns_Laue_measured_fraction_max 0.781
_diffrn_reflns_limit_h_max 59
_diffrn_reflns_limit_h_min -59
_diffrn_reflns_limit_k_max 7
_diffrn_reflns_limit_k_min -7
_diffrn_reflns_limit_l_max 21
_diffrn_reflns_limit_l_min -21
_diffrn_reflns_number 28866
_diffrn_reflns_point_group_measured_fraction_full 0.964
_diffrn_reflns_point_group_measured_fraction_max 0.781
_diffrn_reflns_theta_full 25.242
_diffrn_reflns_theta_max 29.279
_diffrn_reflns_theta_min 0.902
_diffrn_source 'MX1 Beamline Australian Synchrotron'
_diffrn_standards_number 0
_exptl_absorpt_coefficient_mu 0.227
_exptl_absorpt_correction_type none
_exptl_crystal_colour colourless
_exptl_crystal_density_diffrn 1.341
_exptl_crystal_description needle
_exptl_crystal_F_000 2016
_exptl_crystal_size_max 0.05
_exptl_crystal_size_mid 0.02
_exptl_crystal_size_min 0.02
_refine_diff_density_max 1.150
_refine_diff_density_min -1.193
_refine_diff_density_rms 0.177
_refine_ls_extinction_method none
_refine_ls_goodness_of_fit_ref 1.085
_refine_ls_hydrogen_treatment constr
_refine_ls_matrix_type full
_refine_ls_number_parameters 295
_refine_ls_number_reflns 5024
_refine_ls_number_restraints 0
_refine_ls_restrained_S_all 1.085
_refine_ls_R_factor_all 0.1642
_refine_ls_R_factor_gt 0.1241
_refine_ls_shift/su_max 0.001
_refine_ls_shift/su_mean 0.000
_refine_ls_structure_factor_coef Fsqd
_refine_ls_weighting_details 'w=1/[\s^2^(Fo^2^)+(0.1973P)^2^+87.1554P] where P=(Fo^2^+2Fc^2^)/3'
_refine_ls_weighting_scheme calc
_refine_ls_wR_factor_gt 0.3823
_refine_ls_wR_factor_ref 0.4207
_reflns_Friedel_coverage 0.000
_reflns_number_gt 3426
_reflns_number_total 5024
_reflns_threshold_expression 'I > 2\s(I)'
_cod_data_source_file d2sc00203e2.cif
_cod_data_source_block dp-337x
_cod_database_code 1566422
_shelx_shelxl_version_number 2014/7
_shelx_space_group_comment
;
The symmetry employed for this shelxl refinement is uniquely defined
by the following loop, which should always be used as a source of
symmetry information in preference to the above space-group names.
They are only intended as comments.
;
_olex2_refinement_description
;
1. Fixed Uiso
 At 1.2 times of:
  All C(H) groups, All C(H,H) groups
 At 1.5 times of:
  All C(H,H,H) groups
2.a Ternary CH refined with riding coordinates:
 C2(H2), C11(H11)
2.b Secondary CH2 refined with riding coordinates:
 C1(H1A,H1B)
2.c Aromatic/amide H refined with riding coordinates:
 C6(H6), C9(H9), C7(H7), C18(H18), C22(H22), C19(H19), C21(H21)
2.d Idealised Me refined as rotating group:
 C14(H14A,H14B,H14C), C10(H10A,H10B,H10C), C15(H15A,H15B,H15C), C13(H13A,H13B,
 H13C), C16(H16A,H16B,H16C), C23(H23A,H23B,H23C)
;
_olex2_submission_special_instructions 'No special instructions were received'

loop_
_space_group_symop_operation_xyz
'x, y, z'
'-x, y, -z+1/2'
'x+1/2, y+1/2, z'
'-x+1/2, y+1/2, -z+1/2'
'-x, -y, -z'
'x, -y, z-1/2'
'-x+1/2, -y+1/2, -z'
'x+1/2, -y+1/2, z-1/2'

loop_
_atom_site_label
_atom_site_type_symbol
_atom_site_fract_x
_atom_site_fract_y
_atom_site_fract_z
_atom_site_U_iso_or_equiv
_atom_site_adp_type
_atom_site_occupancy
_atom_site_site_symmetry_order
_atom_site_calc_flag
_atom_site_refinement_flags_posn
_atom_site_refinement_flags_adp
_atom_site_refinement_flags_occupancy
_atom_site_disorder_assembly
_atom_site_disorder_group
S1 S 0.68350(4) 0.6692(3) 0.72652(11) 0.0393(5) Uani 1 1 d . . . . .
Si1 Si 0.53507(5) 0.7906(4) 0.63066(13) 0.0391(6) Uani 1 1 d . . . . .
O1 O 0.56185(12) 0.6022(9) 0.6626(3) 0.0383(12) Uani 1 1 d . . . . .
O5 O 0.59093(13) 0.3203(9) 0.8306(3) 0.0410(13) Uani 1 1 d . . . . .
O3 O 0.68356(12) 0.4189(9) 0.7325(3) 0.0425(13) Uani 1 1 d . . . . .
O4 O 0.68584(12) 0.8078(10) 0.7922(3) 0.0422(13) Uani 1 1 d . . . . .
O6 O 0.57151(13) 0.6827(10) 0.8317(3) 0.0435(13) Uani 1 1 d . . . . .
O2 O 0.65768(13) 0.2319(11) 0.4713(3) 0.0480(14) Uani 1 1 d . . . . .
N1 N 0.65276(14) 0.7521(11) 0.6728(4) 0.0392(14) Uani 1 1 d . . . . .
C3 C 0.59257(16) 0.6373(13) 0.6748(4) 0.0365(16) Uani 1 1 d . . . . .
C5 C 0.63847(17) 0.5968(13) 0.6172(4) 0.0376(16) Uani 1 1 d . . . . .
C12 C 0.58851(17) 0.5464(13) 0.8095(4) 0.0378(16) Uani 1 1 d . . . . .
C6 C 0.59441(18) 0.3917(13) 0.5618(4) 0.0389(16) Uani 1 1 d . . . . .
H6 H 0.5743 0.3619 0.5584 0.047 Uiso 1 1 calc R U . . .
C4 C 0.60825(17) 0.5430(13) 0.6162(4) 0.0398(17) Uani 1 1 d . . . . .
C14 C 0.53322(19) 1.0361(14) 0.6960(5) 0.0460(19) Uani 1 1 d . . . . .
H14A H 0.5359 0.9766 0.7457 0.069 Uiso 1 1 calc R U . . .
H14B H 0.5143 1.1115 0.6845 0.069 Uiso 1 1 calc R U . . .
H14C H 0.5486 1.1473 0.6917 0.069 Uiso 1 1 calc R U . . .
C2 C 0.60673(18) 0.8380(13) 0.7200(4) 0.0398(17) Uani 1 1 d . . . . .
H2 H 0.5932 0.9506 0.7373 0.048 Uiso 1 1 calc R U . . .
C8 C 0.63998(18) 0.3317(14) 0.5161(4) 0.0401(17) Uani 1 1 d . . . . .
C17 C 0.71171(18) 0.7521(14) 0.6777(4) 0.0408(17) Uani 1 1 d . . . . .
C1 C 0.63430(17) 0.9396(13) 0.6962(5) 0.0407(17) Uani 1 1 d . . . . .
H1A H 0.6286 1.0480 0.6555 0.049 Uiso 1 1 calc R U . . .
H1B H 0.6456 1.0258 0.7371 0.049 Uiso 1 1 calc R U . . .
C9 C 0.65395(17) 0.4913(14) 0.5672(4) 0.0397(16) Uani 1 1 d . . . . .
H9 H 0.6738 0.5279 0.5680 0.048 Uiso 1 1 calc R U . . .
C11 C 0.60815(17) 0.5966(14) 0.7551(4) 0.0386(16) Uani 1 1 d . . . . .
H11 H 0.6273 0.5158 0.7620 0.046 Uiso 1 1 calc R U . . .
C20 C 0.75830(18) 0.8814(15) 0.6059(5) 0.0437(18) Uani 1 1 d . . . . .
C10 C 0.6458(2) 0.0433(15) 0.4244(5) 0.0474(19) Uani 1 1 d . . . . .
H10A H 0.6289 0.0977 0.3902 0.071 Uiso 1 1 calc R U . . .
H10B H 0.6398 -0.0810 0.4541 0.071 Uiso 1 1 calc R U . . .
H10C H 0.6606 -0.0138 0.3975 0.071 Uiso 1 1 calc R U . . .
C7 C 0.61018(19) 0.2832(14) 0.5120(4) 0.0419(18) Uani 1 1 d . . . . .
H7 H 0.6007 0.1795 0.4765 0.050 Uiso 1 1 calc R U . . .
C18 C 0.70994(19) 0.9616(15) 0.6392(5) 0.0467(19) Uani 1 1 d . . . . .
H18 H 0.6936 1.0590 0.6378 0.056 Uiso 1 1 calc R U . . .
C22 C 0.73674(18) 0.6064(15) 0.6814(5) 0.0444(18) Uani 1 1 d . . . . .
H22 H 0.7379 0.4662 0.7076 0.053 Uiso 1 1 calc R U . . .
C15 C 0.50105(18) 0.6101(15) 0.6218(5) 0.0475(19) Uani 1 1 d . . . . .
H15A H 0.5022 0.4853 0.5871 0.071 Uiso 1 1 calc R U . . .
H15B H 0.4841 0.7062 0.6044 0.071 Uiso 1 1 calc R U . . .
H15C H 0.4992 0.5451 0.6692 0.071 Uiso 1 1 calc R U . . .
C13 C 0.5723(2) 0.2496(15) 0.8821(5) 0.0474(19) Uani 1 1 d . . . . .
H13A H 0.5526 0.3075 0.8660 0.071 Uiso 1 1 calc R U . . .
H13B H 0.5799 0.3124 0.9302 0.071 Uiso 1 1 calc R U . . .
H13C H 0.5719 0.0815 0.8848 0.071 Uiso 1 1 calc R U . . .
C19 C 0.73319(19) 1.0244(15) 0.6026(5) 0.0476(19) Uani 1 1 d . . . . .
H19 H 0.7320 1.1631 0.5756 0.057 Uiso 1 1 calc R U . . .
C21 C 0.7596(2) 0.6755(15) 0.6452(5) 0.048(2) Uani 1 1 d . . . . .
H21 H 0.7762 0.5802 0.6475 0.058 Uiso 1 1 calc R U . . .
C16 C 0.5409(2) 0.8998(16) 0.5386(5) 0.0481(19) Uani 1 1 d . . . . .
H16A H 0.5616 0.9319 0.5399 0.072 Uiso 1 1 calc R U . . .
H16B H 0.5297 1.0409 0.5268 0.072 Uiso 1 1 calc R U . . .
H16C H 0.5345 0.7830 0.5017 0.072 Uiso 1 1 calc R U . . .
C23 C 0.7833(2) 0.9565(17) 0.5649(5) 0.052(2) Uani 1 1 d . . . . .
H23A H 0.7789 0.9038 0.5144 0.077 Uiso 1 1 calc R U . . .
H23B H 0.8016 0.8884 0.5886 0.077 Uiso 1 1 calc R U . . .
H23C H 0.7849 1.1243 0.5659 0.077 Uiso 1 1 calc R U . . .

loop_
_atom_site_aniso_label
_atom_site_aniso_U_11
_atom_site_aniso_U_22
_atom_site_aniso_U_33
_atom_site_aniso_U_23
_atom_site_aniso_U_13
_atom_site_aniso_U_12
S1 0.0454(11) 0.0317(10) 0.0415(11) 0.0006(7) 0.0093(8) -0.0019(7)
Si1 0.0445(12) 0.0323(11) 0.0415(12) 0.0014(8) 0.0099(9) 0.0000(8)
O1 0.044(3) 0.031(3) 0.041(3) -0.001(2) 0.011(2) -0.001(2)
O5 0.053(3) 0.030(3) 0.043(3) 0.002(2) 0.015(2) 0.001(2)
O3 0.049(3) 0.028(3) 0.050(3) 0.001(2) 0.007(2) -0.001(2)
O4 0.050(3) 0.038(3) 0.039(3) -0.001(2) 0.007(2) -0.004(2)
O6 0.057(3) 0.033(3) 0.043(3) -0.001(2) 0.017(3) 0.005(2)
O2 0.050(3) 0.045(3) 0.051(3) -0.017(3) 0.015(3) -0.006(3)
N1 0.045(4) 0.030(3) 0.044(4) -0.007(3) 0.009(3) -0.001(3)
C3 0.040(4) 0.029(3) 0.042(4) 0.004(3) 0.010(3) -0.001(3)
C5 0.047(4) 0.028(3) 0.039(4) -0.002(3) 0.008(3) 0.001(3)
C12 0.048(4) 0.030(4) 0.037(4) 0.000(3) 0.013(3) 0.005(3)
C6 0.044(4) 0.030(4) 0.044(4) -0.001(3) 0.008(3) -0.003(3)
C4 0.046(4) 0.031(4) 0.044(4) 0.002(3) 0.010(3) -0.004(3)
C14 0.050(5) 0.034(4) 0.053(5) -0.002(3) 0.008(4) 0.006(3)
C2 0.050(4) 0.033(4) 0.038(4) -0.002(3) 0.011(3) 0.002(3)
C8 0.050(4) 0.034(4) 0.039(4) -0.003(3) 0.015(3) 0.002(3)
C17 0.048(4) 0.037(4) 0.037(4) -0.002(3) 0.007(3) -0.001(3)
C1 0.046(4) 0.031(4) 0.046(4) -0.005(3) 0.011(3) -0.002(3)
C9 0.043(4) 0.039(4) 0.037(4) -0.001(3) 0.008(3) 0.001(3)
C11 0.043(4) 0.035(4) 0.037(4) -0.001(3) 0.007(3) 0.001(3)
C20 0.046(4) 0.044(4) 0.042(4) -0.002(3) 0.008(3) 0.000(3)
C10 0.065(5) 0.039(4) 0.041(4) -0.004(3) 0.016(4) -0.001(4)
C7 0.056(5) 0.036(4) 0.034(4) -0.002(3) 0.009(3) -0.001(3)
C18 0.052(5) 0.037(4) 0.053(5) 0.000(4) 0.015(4) 0.000(4)
C22 0.046(4) 0.038(4) 0.051(5) 0.002(3) 0.011(3) 0.003(3)
C15 0.046(5) 0.039(4) 0.057(5) 0.004(4) 0.008(4) 0.002(3)
C13 0.065(5) 0.032(4) 0.049(5) 0.002(3) 0.020(4) -0.002(4)
C19 0.053(5) 0.037(4) 0.055(5) 0.003(4) 0.016(4) -0.003(4)
C21 0.051(5) 0.042(5) 0.052(5) -0.002(4) 0.009(4) 0.006(4)
C16 0.052(5) 0.043(5) 0.048(5) 0.002(4) 0.006(4) 0.001(4)
C23 0.054(5) 0.054(5) 0.049(5) -0.002(4) 0.013(4) -0.004(4)

loop_
_atom_type_symbol
_atom_type_description
_atom_type_scat_dispersion_real
_atom_type_scat_dispersion_imag
_atom_type_scat_source
C C 0.0033 0.0016 'International Tables Vol C Tables 4.2.6.8 and 6.1.1.4'
H H 0.0000 0.0000 'International Tables Vol C Tables 4.2.6.8 and 6.1.1.4'
N N 0.0061 0.0033 'International Tables Vol C Tables 4.2.6.8 and 6.1.1.4'
O O 0.0106 0.0060 'International Tables Vol C Tables 4.2.6.8 and 6.1.1.4'
S S 0.1246 0.1234 'International Tables Vol C Tables 4.2.6.8 and 6.1.1.4'
Si Si 0.0817 0.0704 'International Tables Vol C Tables 4.2.6.8 and 6.1.1.4'

loop_
_geom_angle_atom_site_label_1
_geom_angle_atom_site_label_2
_geom_angle_atom_site_label_3
_geom_angle
_geom_angle_site_symmetry_1
_geom_angle_site_symmetry_3
_geom_angle_publ_flag
O3 S1 N1 108.8(3) . . ?
O3 S1 C17 108.4(4) . . ?
O4 S1 O3 119.2(4) . . ?
O4 S1 N1 106.3(3) . . ?
O4 S1 C17 108.8(4) . . ?
N1 S1 C17 104.3(4) . . ?
O1 Si1 C14 111.8(3) . . ?
O1 Si1 C15 103.4(3) . . ?
O1 Si1 C16 109.1(4) . . ?
C14 Si1 C16 111.2(4) . . ?
C15 Si1 C14 110.4(4) . . ?
C15 Si1 C16 110.7(4) . . ?
C3 O1 Si1 128.7(5) . . ?
C12 O5 C13 115.5(6) . . ?
C8 O2 C10 118.0(6) . . ?
C5 N1 S1 119.6(5) . . ?
C5 N1 C1 116.3(6) . . ?
C1 N1 S1 120.7(5) . . ?
O1 C3 C4 115.1(6) . . ?
O1 C3 C2 122.0(6) . . ?
O1 C3 C11 115.1(6) . . ?
C4 C3 C2 117.3(6) . . ?
C4 C3 C11 115.6(6) . . ?
C2 C3 C11 59.9(5) . . ?
C4 C5 N1 118.4(7) . . ?
C9 C5 N1 121.2(7) . . ?
C9 C5 C4 120.3(7) . . ?
O5 C12 C11 110.4(6) . . ?
O6 C12 O5 122.9(7) . . ?
O6 C12 C11 126.6(7) . . ?
C4 C6 H6 119.4 . . ?
C4 C6 C7 121.3(7) . . ?
C7 C6 H6 119.4 . . ?
C5 C4 C3 120.0(7) . . ?
C6 C4 C3 121.7(7) . . ?
C6 C4 C5 118.2(7) . . ?
Si1 C14 H14A 109.5 . . ?
Si1 C14 H14B 109.5 . . ?
Si1 C14 H14C 109.5 . . ?
H14A C14 H14B 109.5 . . ?
H14A C14 H14C 109.5 . . ?
H14B C14 H14C 109.5 . . ?
C3 C2 H2 116.2 . . ?
C3 C2 C1 116.0(7) . . ?
C3 C2 C11 61.6(5) . . ?
C1 C2 H2 116.2 . . ?
C1 C2 C11 119.3(7) . . ?
C11 C2 H2 116.2 . . ?
O2 C8 C9 115.2(7) . . ?
O2 C8 C7 124.2(7) . . ?
C9 C8 C7 120.6(7) . . ?
C18 C17 S1 120.5(6) . . ?
C18 C17 C22 120.8(8) . . ?
C22 C17 S1 118.6(6) . . ?
N1 C1 C2 110.6(6) . . ?
N1 C1 H1A 109.5 . . ?
N1 C1 H1B 109.5 . . ?
C2 C1 H1A 109.5 . . ?
C2 C1 H1B 109.5 . . ?
H1A C1 H1B 108.1 . . ?
C5 C9 H9 119.9 . . ?
C8 C9 C5 120.2(7) . . ?
C8 C9 H9 119.9 . . ?
C3 C11 H11 117.1 . . ?
C12 C11 C3 115.8(7) . . ?
C12 C11 C2 118.3(7) . . ?
C12 C11 H11 117.1 . . ?
C2 C11 C3 58.5(5) . . ?
C2 C11 H11 117.1 . . ?
C19 C20 C23 119.3(8) . . ?
C21 C20 C19 118.9(8) . . ?
C21 C20 C23 121.7(8) . . ?
O2 C10 H10A 109.5 . . ?
O2 C10 H10B 109.5 . . ?
O2 C10 H10C 109.5 . . ?
H10A C10 H10B 109.5 . . ?
H10A C10 H10C 109.5 . . ?
H10B C10 H10C 109.5 . . ?
C6 C7 H7 120.4 . . ?
C8 C7 C6 119.2(7) . . ?
C8 C7 H7 120.4 . . ?
C17 C18 H18 120.6 . . ?
C17 C18 C19 118.8(8) . . ?
C19 C18 H18 120.6 . . ?
C17 C22 H22 120.6 . . ?
C21 C22 C17 118.9(8) . . ?
C21 C22 H22 120.6 . . ?
Si1 C15 H15A 109.5 . . ?
Si1 C15 H15B 109.5 . . ?
Si1 C15 H15C 109.5 . . ?
H15A C15 H15B 109.5 . . ?
H15A C15 H15C 109.5 . . ?
H15B C15 H15C 109.5 . . ?
O5 C13 H13A 109.5 . . ?
O5 C13 H13B 109.5 . . ?
O5 C13 H13C 109.5 . . ?
H13A C13 H13B 109.5 . . ?
H13A C13 H13C 109.5 . . ?
H13B C13 H13C 109.5 . . ?
C20 C19 H19 119.5 . . ?
C18 C19 C20 121.0(8) . . ?
C18 C19 H19 119.5 . . ?
C20 C21 C22 121.6(8) . . ?
C20 C21 H21 119.2 . . ?
C22 C21 H21 119.2 . . ?
Si1 C16 H16A 109.5 . . ?
Si1 C16 H16B 109.5 . . ?
Si1 C16 H16C 109.5 . . ?
H16A C16 H16B 109.5 . . ?
H16A C16 H16C 109.5 . . ?
H16B C16 H16C 109.5 . . ?
C20 C23 H23A 109.5 . . ?
C20 C23 H23B 109.5 . . ?
C20 C23 H23C 109.5 . . ?
H23A C23 H23B 109.5 . . ?
H23A C23 H23C 109.5 . . ?
H23B C23 H23C 109.5 . . ?

loop_
_geom_bond_atom_site_label_1
_geom_bond_atom_site_label_2
_geom_bond_distance
_geom_bond_site_symmetry_2
_geom_bond_publ_flag
S1 O3 1.432(6) . ?
S1 O4 1.429(6) . ?
S1 N1 1.646(7) . ?
S1 C17 1.753(8) . ?
Si1 O1 1.662(6) . ?
Si1 C14 1.853(9) . ?
Si1 C15 1.851(9) . ?
Si1 C16 1.857(9) . ?
O1 C3 1.401(9) . ?
O5 C12 1.346(9) . ?
O5 C13 1.431(10) . ?
O6 C12 1.217(9) . ?
O2 C8 1.369(9) . ?
O2 C10 1.426(10) . ?
N1 C5 1.425(10) . ?
N1 C1 1.470(10) . ?
C3 C4 1.488(11) . ?
C3 C2 1.495(11) . ?
C3 C11 1.541(11) . ?
C5 C4 1.414(11) . ?
C5 C9 1.385(11) . ?
C12 C11 1.476(10) . ?
C6 H6 0.9300 . ?
C6 C4 1.389(11) . ?
C6 C7 1.398(11) . ?
C14 H14A 0.9600 . ?
C14 H14B 0.9600 . ?
C14 H14C 0.9600 . ?
C2 H2 0.9800 . ?
C2 C1 1.517(11) . ?
C2 C11 1.517(11) . ?
C8 C9 1.383(11) . ?
C8 C7 1.382(11) . ?
C17 C18 1.382(12) . ?
C17 C22 1.408(11) . ?
C1 H1A 0.9700 . ?
C1 H1B 0.9700 . ?
C9 H9 0.9300 . ?
C11 H11 0.9800 . ?
C20 C19 1.402(12) . ?
C20 C21 1.373(12) . ?
C20 C23 1.529(12) . ?
C10 H10A 0.9600 . ?
C10 H10B 0.9600 . ?
C10 H10C 0.9600 . ?
C7 H7 0.9300 . ?
C18 H18 0.9300 . ?
C18 C19 1.396(11) . ?
C22 H22 0.9300 . ?
C22 C21 1.385(12) . ?
C15 H15A 0.9600 . ?
C15 H15B 0.9600 . ?
C15 H15C 0.9600 . ?
C13 H13A 0.9600 . ?
C13 H13B 0.9600 . ?
C13 H13C 0.9600 . ?
C19 H19 0.9300 . ?
C21 H21 0.9300 . ?
C16 H16A 0.9600 . ?
C16 H16B 0.9600 . ?
C16 H16C 0.9600 . ?
C23 H23A 0.9600 . ?
C23 H23B 0.9600 . ?
C23 H23C 0.9600 . ?

loop_
_geom_torsion_atom_site_label_1
_geom_torsion_atom_site_label_2
_geom_torsion_atom_site_label_3
_geom_torsion_atom_site_label_4
_geom_torsion
_geom_torsion_site_symmetry_1
_geom_torsion_site_symmetry_2
_geom_torsion_site_symmetry_3
_geom_torsion_site_symmetry_4
_geom_torsion_publ_flag
S1 N1 C5 C4 125.9(7) . . . . ?
S1 N1 C5 C9 -51.1(9) . . . . ?
S1 N1 C1 C2 -105.0(7) . . . . ?
S1 C17 C18 C19 178.4(7) . . . . ?
S1 C17 C22 C21 -177.6(7) . . . . ?
Si1 O1 C3 C4 -100.6(7) . . . . ?
Si1 O1 C3 C2 52.3(9) . . . . ?
Si1 O1 C3 C11 121.2(6) . . . . ?
O1 C3 C4 C5 171.1(7) . . . . ?
O1 C3 C4 C6 -12.4(10) . . . . ?
O1 C3 C2 C1 -146.7(7) . . . . ?
O1 C3 C2 C11 102.4(8) . . . . ?
O1 C3 C11 C12 -5.1(10) . . . . ?
O1 C3 C11 C2 -113.9(7) . . . . ?
O5 C12 C11 C3 108.6(8) . . . . ?
O5 C12 C11 C2 175.2(7) . . . . ?
O3 S1 N1 C5 -27.5(7) . . . . ?
O3 S1 N1 C1 130.9(6) . . . . ?
O3 S1 C17 C18 154.8(7) . . . . ?
O3 S1 C17 C22 -28.2(8) . . . . ?
O4 S1 N1 C5 -157.1(6) . . . . ?
O4 S1 N1 C1 1.3(7) . . . . ?
O4 S1 C17 C18 -74.2(8) . . . . ?
O4 S1 C17 C22 102.9(7) . . . . ?
O6 C12 C11 C3 -69.1(11) . . . . ?
O6 C12 C11 C2 -2.5(12) . . . . ?
O2 C8 C9 C5 -177.6(7) . . . . ?
O2 C8 C7 C6 178.5(7) . . . . ?
N1 S1 C17 C18 39.0(8) . . . . ?
N1 S1 C17 C22 -144.0(7) . . . . ?
N1 C5 C4 C3 -3.4(11) . . . . ?
N1 C5 C4 C6 180.0(7) . . . . ?
N1 C5 C9 C8 176.6(7) . . . . ?
C3 C2 C1 N1 -38.9(10) . . . . ?
C3 C2 C11 C12 -104.5(8) . . . . ?
C5 N1 C1 C2 54.1(9) . . . . ?
C4 C3 C2 C1 5.6(10) . . . . ?
C4 C3 C2 C11 -105.2(7) . . . . ?
C4 C3 C11 C12 -143.2(7) . . . . ?
C4 C3 C11 C2 108.1(7) . . . . ?
C4 C5 C9 C8 -0.3(12) . . . . ?
C4 C6 C7 C8 -1.4(12) . . . . ?
C14 Si1 O1 C3 -66.3(7) . . . . ?
C2 C3 C4 C5 16.9(11) . . . . ?
C2 C3 C4 C6 -166.6(7) . . . . ?
C2 C3 C11 C12 108.7(8) . . . . ?
C17 S1 N1 C5 88.0(6) . . . . ?
C17 S1 N1 C1 -113.6(6) . . . . ?
C17 C18 C19 C20 -1.6(13) . . . . ?
C17 C22 C21 C20 -0.2(13) . . . . ?
C1 N1 C5 C4 -33.5(10) . . . . ?
C1 N1 C5 C9 149.5(7) . . . . ?
C1 C2 C11 C3 -105.5(8) . . . . ?
C1 C2 C11 C12 150.0(7) . . . . ?
C9 C5 C4 C3 173.6(7) . . . . ?
C9 C5 C4 C6 -3.0(11) . . . . ?
C9 C8 C7 C6 -2.0(12) . . . . ?
C11 C3 C4 C5 -50.9(10) . . . . ?
C11 C3 C4 C6 125.6(8) . . . . ?
C11 C3 C2 C1 110.8(8) . . . . ?
C11 C2 C1 N1 31.5(10) . . . . ?
C10 O2 C8 C9 171.6(7) . . . . ?
C10 O2 C8 C7 -8.9(12) . . . . ?
C7 C6 C4 C3 -172.7(7) . . . . ?
C7 C6 C4 C5 3.9(12) . . . . ?
C7 C8 C9 C5 2.9(12) . . . . ?
C18 C17 C22 C21 -0.6(13) . . . . ?
C22 C17 C18 C19 1.4(13) . . . . ?
C15 Si1 O1 C3 174.9(6) . . . . ?
C13 O5 C12 O6 -0.7(11) . . . . ?
C13 O5 C12 C11 -178.5(7) . . . . ?
C19 C20 C21 C22 0.0(13) . . . . ?
C21 C20 C19 C18 0.9(13) . . . . ?
C16 Si1 O1 C3 57.1(7) . . . . ?
C23 C20 C19 C18 179.9(8) . . . . ?
C23 C20 C21 C22 -179.0(8) . . . . ?
